data_4506689
loop_
_publ_author_name
'D\'eniz, Mariadel'
'Hern\'andez-Rodr\'iguez, Irene'
'Pas\'an, Jorge'
'Fabelo, Oscar'
'Ca\~nadillas-Delgado, Laura'
'Yuste, Consuelo'
'Julve, Miguel'
'Lloret, Francesc'
'Ruiz-P\'erez, Catalina'

_publ_section_title
;
 Pillaring Role of 4,4&#x2032;-Azobis(pyridine) in Substituted
 Malonate-Containing Manganese(II) Complexes: Syntheses, Crystal
 Structures, and Magnetic Properties
;
_journal_issue 9
_journal_name_full 'Crystal Growth &amp; Design'
_journal_page_first 4505
_journal_paper_doi 10.1021/cg300670a
_journal_volume 12
_journal_year 2012
_chemical_formula_sum 'C9 H10 Mn N2 O5'
_chemical_formula_weight 281.13
_chemical_name_systematic
;
 ?
;
_space_group_IT_number 14
_symmetry_cell_setting monoclinic
_symmetry_space_group_name_Hall '-P 2yn'
_symmetry_space_group_name_H-M 'P 1 21/n 1'
_atom_sites_solution_hydrogens geom
_atom_sites_solution_primary direct
_atom_sites_solution_secondary difmap
_audit_creation_method SHELXL-97
_cell_angle_alpha 90.00
_cell_angle_beta 91.396(16)
_cell_angle_gamma 90.00
_cell_formula_units_Z 4
_cell_length_a 7.300(3)
_cell_length_b 20.927(10)
_cell_length_c 7.5480(7)
_cell_measurement_temperature 293(2)
_cell_volume 1152.7(7)
_computing_cell_refinement 'Dirax/lsq (Duisenberg & Schreurs, 1989-2000)'
_computing_data_collection 'Collect (Nonius BV, 1997-2000)'
_computing_data_reduction 'EvalCCD (Duisenberg & Schreurs 1990-2000)'
_computing_structure_refinement 'SHELXL-97 (Sheldrick, 1997)'
_computing_structure_solution 'SHELXS-97 (Sheldrick, 1997)'
_diffrn_ambient_temperature 293(2)
_diffrn_detector 'CCD plate'
_diffrn_detector_area_resol_mean 9
_diffrn_measured_fraction_theta_full 0.984
_diffrn_measured_fraction_theta_max 0.984
_diffrn_measurement_device '95mm CCD camera on \k-goniostat'
_diffrn_measurement_device_type KappaCCD
_diffrn_measurement_method 'CCD rotation images, thick slices'
_diffrn_radiation_monochromator 'horizontally mounted graphite crystal'
_diffrn_radiation_probe x-ray
_diffrn_radiation_type MoK\a
_diffrn_radiation_wavelength 0.71073
_diffrn_reflns_av_R_equivalents 0.0381
_diffrn_reflns_av_sigmaI/netI 0.0490
_diffrn_reflns_limit_h_max 6
_diffrn_reflns_limit_h_min -9
_diffrn_reflns_limit_k_max 26
_diffrn_reflns_limit_k_min -27
_diffrn_reflns_limit_l_max 9
_diffrn_reflns_limit_l_min -9
_diffrn_reflns_number 10013
_diffrn_reflns_theta_full 27.50
_diffrn_reflns_theta_max 27.50
_diffrn_reflns_theta_min 4.74
_diffrn_source 'Enraf Nonius FR590'
_exptl_absorpt_coefficient_mu 1.156
_exptl_absorpt_correction_type none
_exptl_crystal_colour Orange
_exptl_crystal_density_diffrn 1.620
_exptl_crystal_density_method 'not measured'
_exptl_crystal_description Prism
_exptl_crystal_F_000 572
_exptl_crystal_size_max 0.42
_exptl_crystal_size_mid 0.20
_exptl_crystal_size_min 0.16
_refine_diff_density_max 0.475
_refine_diff_density_min -0.494
_refine_diff_density_rms 0.082
_refine_ls_extinction_method none
_refine_ls_goodness_of_fit_ref 1.110
_refine_ls_hydrogen_treatment mixed
_refine_ls_matrix_type full
_refine_ls_number_parameters 162
_refine_ls_number_reflns 2610
_refine_ls_number_restraints 2
_refine_ls_restrained_S_all 1.110
_refine_ls_R_factor_all 0.0854
_refine_ls_R_factor_gt 0.0566
_refine_ls_shift/su_max 0.000
_refine_ls_shift/su_mean 0.000
_refine_ls_structure_factor_coef Fsqd
_refine_ls_weighting_details 'calc w=1/[\s^2^(Fo^2^)+(0.0188P)^2^+2.4497P] where P=(Fo^2^+2Fc^2^)/3'
_refine_ls_weighting_scheme calc
_refine_ls_wR_factor_gt 0.0943
_refine_ls_wR_factor_ref 0.1025
_reflns_number_gt 1960
_reflns_number_total 2610
_reflns_threshold_expression >2sigma(I)
_cod_data_source_file cg300670a_si_001.cif
_cod_data_source_block import
_cod_depositor_comments
;
The following automatic conversions were performed:

'_symmetry_cell_setting' value 'Monoclinic' changed to 'monoclinic'
according to /home/saulius/struct/CIF-dictionaries/cif_core.dic
dictionary named 'cif_core.dic' version 2.4.2 from 2011-04-26.

Automatic conversion script
Id: cif_fix_values 1891 2012-01-12 08:04:46Z andrius 
;
_cod_original_cell_volume 1152.8(8)
_cod_original_sg_symbol_H-M P21/n
_cod_database_code 4506689

loop_
_symmetry_equiv_pos_as_xyz
'x, y, z'
'-x+1/2, y+1/2, -z+1/2'
'-x, -y, -z'
'x-1/2, -y-1/2, z-1/2'

loop_
_atom_site_label
_atom_site_type_symbol
_atom_site_fract_x
_atom_site_fract_y
_atom_site_fract_z
_atom_site_U_iso_or_equiv
_atom_site_adp_type
_atom_site_occupancy
_atom_site_symmetry_multiplicity
_atom_site_calc_flag
_atom_site_refinement_flags
Mn1 Mn 0.19843(7) 0.21364(3) 0.03328(6) 0.02371(15) Uani 1 1 d .
N1 N -0.0187(4) 0.13486(15) 0.0128(4) 0.0343(7) Uani 1 1 d .
O2 O 0.0375(3) 0.26631(12) 0.2231(3) 0.0327(6) Uani 1 1 d .
O4 O 0.0381(3) 0.26846(12) -0.1543(3) 0.0340(6) Uani 1 1 d .
O3 O -0.1849(3) 0.33398(12) -0.2382(3) 0.0336(6) Uani 1 1 d .
O1 O -0.1753(3) 0.33361(12) 0.3107(3) 0.0347(6) Uani 1 1 d .
O1W O 0.4247(3) 0.28493(13) 0.0347(3) 0.0326(6) Uani 1 1 d D
C1 C -0.0596(5) 0.31535(17) 0.2028(4) 0.0253(7) Uani 1 1 d .
C2 C -0.0315(5) 0.35642(17) 0.0362(4) 0.0296(8) Uani 1 1 d .
H2 H 0.0983 0.3684 0.0380 0.036 Uiso 1 1 calc R
C3 C -0.0633(5) 0.31612(16) -0.1314(4) 0.0247(7) Uani 1 1 d .
C7 C -0.3012(5) 0.04752(19) -0.0246(6) 0.0399(10) Uani 1 1 d .
C4 C -0.1377(7) 0.4178(2) 0.0337(5) 0.0492(11) Uani 1 1 d .
H4A H -0.1118 0.4411 0.1410 0.074 Uiso 1 1 calc R
H4B H -0.2664 0.4085 0.0248 0.074 Uiso 1 1 calc R
H4C H -0.1028 0.4430 -0.0662 0.074 Uiso 1 1 calc R
C6 C -0.2946(8) 0.0883(3) 0.1068(10) 0.120(3) Uani 1 1 d .
H6 H -0.3867 0.0886 0.1897 0.144 Uiso 1 1 calc R
C8 C -0.1669(9) 0.0503(3) -0.1431(8) 0.110(3) Uani 1 1 d .
H8 H -0.1671 0.0229 -0.2401 0.131 Uiso 1 1 calc R
C9 C -0.0292(8) 0.0944(3) -0.1179(8) 0.094(2) Uani 1 1 d .
H9 H 0.0633 0.0954 -0.2004 0.113 Uiso 1 1 calc R
C5 C -0.1515(9) 0.1309(3) 0.1220(10) 0.119(3) Uani 1 1 d .
H5 H -0.1503 0.1587 0.2180 0.143 Uiso 1 1 calc R
N2 N -0.4455(5) 0.00102(18) -0.0586(5) 0.0482(9) Uani 1 1 d .
H1WA H 0.486(5) 0.271(2) 0.129(4) 0.056(14) Uiso 1 1 d D
H1WB H 0.490(6) 0.271(2) -0.052(5) 0.068(16) Uiso 1 1 d D

loop_
_atom_site_aniso_label
_atom_site_aniso_U_11
_atom_site_aniso_U_22
_atom_site_aniso_U_33
_atom_site_aniso_U_23
_atom_site_aniso_U_13
_atom_site_aniso_U_12
Mn1 0.0217(3) 0.0319(3) 0.0175(2) -0.0011(2) 0.00147(18) -0.0028(2)
N1 0.0294(16) 0.0381(18) 0.0357(17) -0.0038(14) 0.0047(14) -0.0110(14)
O2 0.0388(15) 0.0384(15) 0.0213(12) 0.0036(11) 0.0082(11) 0.0099(12)
O4 0.0379(15) 0.0443(16) 0.0194(12) -0.0046(11) -0.0037(11) 0.0112(12)
O3 0.0346(14) 0.0399(15) 0.0257(13) -0.0035(11) -0.0077(12) 0.0043(12)
O1 0.0353(14) 0.0396(15) 0.0296(13) 0.0045(12) 0.0125(11) 0.0089(12)
O1W 0.0333(14) 0.0422(15) 0.0224(12) 0.0007(13) 0.0003(11) -0.0062(13)
C1 0.0273(18) 0.0305(19) 0.0182(16) -0.0025(14) 0.0017(14) -0.0060(16)
C2 0.035(2) 0.034(2) 0.0201(17) -0.0003(15) 0.0004(15) -0.0055(16)
C3 0.0261(18) 0.0302(19) 0.0179(16) 0.0021(14) 0.0035(14) -0.0055(15)
C7 0.030(2) 0.040(2) 0.050(2) -0.0031(19) 0.0008(19) -0.0092(17)
C4 0.079(3) 0.037(2) 0.033(2) 0.0018(18) 0.005(2) 0.000(2)
C6 0.087(4) 0.115(5) 0.162(6) -0.100(5) 0.096(5) -0.074(4)
C8 0.111(5) 0.134(6) 0.087(4) -0.069(4) 0.061(4) -0.090(5)
C9 0.083(4) 0.115(5) 0.086(4) -0.056(4) 0.052(3) -0.073(4)
C5 0.105(5) 0.115(5) 0.142(6) -0.101(5) 0.091(5) -0.083(4)
N2 0.043(2) 0.048(2) 0.053(2) -0.0052(18) 0.0094(16) -0.0165(18)

loop_
_atom_type_symbol
_atom_type_description
_atom_type_scat_dispersion_real
_atom_type_scat_dispersion_imag
_atom_type_scat_source
C C 0.0033 0.0016 'International Tables Vol C Tables 4.2.6.8 and 6.1.1.4'
H H 0.0000 0.0000 'International Tables Vol C Tables 4.2.6.8 and 6.1.1.4'
Mn Mn 0.3368 0.7283 'International Tables Vol C Tables 4.2.6.8 and 6.1.1.4'
N N 0.0061 0.0033 'International Tables Vol C Tables 4.2.6.8 and 6.1.1.4'
O O 0.0106 0.0060 'International Tables Vol C Tables 4.2.6.8 and 6.1.1.4'

loop_
_geom_angle_atom_site_label_1
_geom_angle_atom_site_label_2
_geom_angle_atom_site_label_3
_geom_angle
_geom_angle_site_symmetry_1
_geom_angle_site_symmetry_3
O4 Mn1 O3 167.34(9) . 4_666
O4 Mn1 O1 88.17(10) . 4_665
O3 Mn1 O1 104.00(10) 4_666 4_665
O4 Mn1 O2 82.49(9) . .
O3 Mn1 O2 85.19(10) 4_666 .
O1 Mn1 O2 170.32(10) 4_665 .
O4 Mn1 O1W 92.15(10) . .
O3 Mn1 O1W 91.57(10) 4_666 .
O1 Mn1 O1W 88.84(10) 4_665 .
O2 Mn1 O1W 94.01(10) . .
O4 Mn1 N1 88.56(11) . .
O3 Mn1 N1 88.89(11) 4_666 .
O1 Mn1 N1 85.77(10) 4_665 .
O2 Mn1 N1 91.45(11) . .
O1W Mn1 N1 174.54(11) . .
C5 N1 C9 114.3(4) . .
C5 N1 Mn1 122.2(3) . .
C9 N1 Mn1 123.2(3) . .
C1 O2 Mn1 130.3(2) . .
C3 O4 Mn1 130.3(2) . .
C3 O3 Mn1 130.1(2) . 4_565
C1 O1 Mn1 132.2(2) . 4_566
O1 C1 O2 124.1(3) . .
O1 C1 C2 117.9(3) . .
O2 C1 C2 118.0(3) . .
C4 C2 C3 113.1(3) . .
C4 C2 C1 114.1(3) . .
C3 C2 C1 110.2(3) . .
O3 C3 O4 124.3(3) . .
O3 C3 C2 117.5(3) . .
O4 C3 C2 118.2(3) . .
C6 C7 C8 117.5(4) . .
C6 C7 N2 125.8(4) . .
C8 C7 N2 116.7(4) . .
C7 C6 C5 120.0(4) . .
C7 C8 C9 118.7(5) . .
N1 C9 C8 124.9(5) . .
N1 C5 C6 124.7(5) . .
N2 N2 C7 112.5(4) 3_455 .

loop_
_geom_bond_atom_site_label_1
_geom_bond_atom_site_label_2
_geom_bond_distance
_geom_bond_site_symmetry_2
Mn1 O4 2.147(2) .
Mn1 O3 2.150(2) 4_666
Mn1 O1 2.174(2) 4_665
Mn1 O2 2.175(2) .
Mn1 O1W 2.226(3) .
Mn1 N1 2.290(3) .
N1 C5 1.291(5) .
N1 C9 1.300(6) .
O2 C1 1.255(4) .
O4 C3 1.257(4) .
O3 C3 1.242(4) .
O3 Mn1 2.150(2) 4_565
O1 C1 1.247(4) .
O1 Mn1 2.174(2) 4_566
C1 C2 1.541(5) .
C2 C4 1.500(5) .
C2 C3 1.534(5) .
C7 C6 1.309(6) .
C7 C8 1.344(6) .
C7 N2 1.452(5) .
C6 C5 1.375(7) .
C8 C9 1.375(7) .
N2 N2 1.206(6) 3_455

loop_
_geom_hbond_atom_site_label_D
_geom_hbond_atom_site_label_H
_geom_hbond_atom_site_label_A
_geom_hbond_distance_DH
_geom_hbond_distance_HA
_geom_hbond_distance_DA
_geom_hbond_angle_DHA
_geom_hbond_site_symmetry_A
O1W H1WA O4 0.881(19) 1.86(2) 2.711(3) 161(4) 4_666
O1W H1WB O2 0.871(19) 1.91(3) 2.730(3) 157(5) 4_665
